data_4021565
loop_
_publ_author_name
'Jodi T. Williams'
'Perdip S. Bahia'
'Benson M. Kariuki'
'Neil Spencer'
'Douglas Philp'
'John S. Snaith'

_publ_contact_author
;
J.S. Snaith,
School of Chemistry,
University of Birmingham,
Edgbaston, Birmingham, B15 2TT, UK
;
_publ_contact_author_email j.s.snaith@bham.ac.uk
_publ_section_title
;
 Synthesis of 3,4-Disubstituted Piperidines by Carbonyl Ene and
 Prins Cyclizations: Switching between Kinetic and Thermodynamic
 Control with Br\/onsted and Lewis Acid Catalysts
;
_journal_name_full 'Journal of Organic Chemistry'
_journal_page_first 2460
_journal_page_last 2471
_journal_paper_doi 10.1021/jo052532+
_journal_volume 71
_journal_year 2006
_chemical_formula_moiety 'C27 H29 N O3 S'
_chemical_formula_sum 'C27 H29 N O3 S'
_chemical_formula_weight 447.57
_chemical_name_systematic
;
 ?
;
_space_group_IT_number 15
_symmetry_cell_setting monoclinic
_symmetry_space_group_name_Hall '-C 2yc'
_symmetry_space_group_name_H-M 'C 1 2/c 1'
_atom_sites_solution_hydrogens geom
_atom_sites_solution_primary direct
_atom_sites_solution_secondary difmap
_audit_creation_method SHELXL-97
_cell_angle_alpha 90.00
_cell_angle_beta 112.9480(10)
_cell_angle_gamma 90.00
_cell_formula_units_Z 8
_cell_length_a 37.0373(5)
_cell_length_b 8.13520(10)
_cell_length_c 17.3169(3)
_cell_measurement_reflns_used 3843
_cell_measurement_temperature 296(2)
_cell_measurement_theta_max 70.61
_cell_measurement_theta_min 2.59
_cell_volume 4804.75(12)
_computing_cell_refinement SAINTPLUS
_computing_data_collection SMART
_computing_data_reduction SAINTPLUS
_computing_structure_refinement SHELXTL
_computing_structure_solution SHELXTL
_diffrn_ambient_temperature 296(2)
_diffrn_measured_fraction_theta_full 0.956
_diffrn_measured_fraction_theta_max 0.956
_diffrn_measurement_device_type 'Bruker Smart 6000 CCD'
_diffrn_radiation_monochromator graphite
_diffrn_radiation_source 'fine-focus sealed tube'
_diffrn_radiation_type CuK\a
_diffrn_radiation_wavelength 1.54178
_diffrn_reflns_av_R_equivalents 0.0326
_diffrn_reflns_av_sigmaI/netI 0.0281
_diffrn_reflns_limit_h_max 43
_diffrn_reflns_limit_h_min -45
_diffrn_reflns_limit_k_max 9
_diffrn_reflns_limit_k_min -9
_diffrn_reflns_limit_l_max 20
_diffrn_reflns_limit_l_min -18
_diffrn_reflns_number 15037
_diffrn_reflns_theta_full 70.61
_diffrn_reflns_theta_max 70.61
_diffrn_reflns_theta_min 2.59
_exptl_absorpt_coefficient_mu 1.415
_exptl_absorpt_correction_T_max 0.8485
_exptl_absorpt_correction_T_min 0.6761
_exptl_absorpt_correction_type empirical
_exptl_absorpt_process_details 'Sadabs in SaintPlus'
_exptl_crystal_colour clear
_exptl_crystal_density_diffrn 1.237
_exptl_crystal_density_method 'not measured'
_exptl_crystal_description plate
_exptl_crystal_F_000 1904
_exptl_crystal_size_max 0.30
_exptl_crystal_size_mid 0.24
_exptl_crystal_size_min 0.12
_refine_diff_density_max 0.234
_refine_diff_density_min -0.400
_refine_diff_density_rms 0.054
_refine_ls_extinction_method none
_refine_ls_goodness_of_fit_ref 1.031
_refine_ls_hydrogen_treatment mixed
_refine_ls_matrix_type full
_refine_ls_number_parameters 291
_refine_ls_number_reflns 4410
_refine_ls_number_restraints 0
_refine_ls_restrained_S_all 1.031
_refine_ls_R_factor_all 0.0505
_refine_ls_R_factor_gt 0.0450
_refine_ls_shift/su_max 0.007
_refine_ls_shift/su_mean 0.000
_refine_ls_structure_factor_coef Fsqd
_refine_ls_weighting_details 'calc w=1/[\s^2^(Fo^2^)+(0.0708P)^2^+2.2445P] where P=(Fo^2^+2Fc^2^)/3'
_refine_ls_weighting_scheme calc
_refine_ls_wR_factor_gt 0.1242
_refine_ls_wR_factor_ref 0.1296
_reflns_number_gt 3843
_reflns_number_total 4410
_reflns_threshold_expression >2sigma(I)
_cod_data_source_file jo052532+si20051209_124626.cif
_cod_depositor_comments
;
The following automatic conversions were performed:
'_symmetry_cell_setting' value 'Monoclinic' changed to 'monoclinic'
according to '/home/saulius/struct/CIF-dictionaries/cif_core.dic'
dictionary named 'cif_core.dic' version 2.4.1 from 2010-06-29.

Automatic conversion script
Id: cif_fix_enum 1527 2010-12-29 10:47:43Z saulius 
;
_cod_original_sg_symbol_H-M 'C 2/c'
_cod_database_code 4021565

loop_
_symmetry_equiv_pos_as_xyz
'x, y, z'
'-x, y, -z+1/2'
'x+1/2, y+1/2, z'
'-x+1/2, y+1/2, -z+1/2'
'-x, -y, -z'
'x, -y, z-1/2'
'-x+1/2, -y+1/2, -z'
'x+1/2, -y+1/2, z-1/2'

loop_
_atom_site_label
_atom_site_type_symbol
_atom_site_fract_x
_atom_site_fract_y
_atom_site_fract_z
_atom_site_U_iso_or_equiv
_atom_site_adp_type
_atom_site_occupancy
_atom_site_symmetry_multiplicity
_atom_site_calc_flag
_atom_site_refinement_flags
C1 C 0.21144(5) 0.9998(2) 0.32118(11) 0.0518(4) Uani 1 1 d .
C2 C 0.19682(6) 1.0544(3) 0.37900(13) 0.0733(6) Uani 1 1 d .
H2 H 0.1717 1.0983 0.3611 0.088 Uiso 1 1 calc R
C3 C 0.21990(7) 1.0429(3) 0.46353(14) 0.0821(6) Uani 1 1 d .
H3 H 0.2101 1.0801 0.5023 0.099 Uiso 1 1 calc R
C4 C 0.25713(6) 0.9777(3) 0.49174(13) 0.0709(6) Uani 1 1 d .
C5 C 0.27030(6) 0.9183(3) 0.43300(14) 0.0813(7) Uani 1 1 d .
H5 H 0.2950 0.8697 0.4511 0.098 Uiso 1 1 calc R
C6 C 0.24806(5) 0.9287(3) 0.34822(13) 0.0695(5) Uani 1 1 d .
H6 H 0.2577 0.8882 0.3097 0.083 Uiso 1 1 calc R
C7 C 0.28264(8) 0.9695(4) 0.58426(15) 0.1022(9) Uani 1 1 d .
H7A H 0.3037 1.0469 0.5972 0.153 Uiso 1 1 calc R
H7B H 0.2932 0.8606 0.5983 0.153 Uiso 1 1 calc R
H7C H 0.2672 0.9957 0.6161 0.153 Uiso 1 1 calc R
C8 C 0.12733(5) 0.81509(19) 0.21895(10) 0.0462(4) Uani 1 1 d .
H8A H 0.1153 0.9179 0.2245 0.055 Uiso 1 1 calc R
H8B H 0.1396 0.7659 0.2741 0.055 Uiso 1 1 calc R
C9 C 0.09621(5) 0.69892(19) 0.16011(9) 0.0460(4) Uani 1 1 d .
H9 H 0.0867 0.7498 0.1044 0.055 Uiso 1 1 calc R
C10 C 0.11605(5) 0.5370(2) 0.15300(11) 0.0549(4) Uani 1 1 d .
H10 H 0.0965 0.4640 0.1133 0.066 Uiso 1 1 calc R
C11 C 0.14840(6) 0.5712(2) 0.12208(13) 0.0615(5) Uani 1 1 d .
H11A H 0.1369 0.6135 0.0653 0.074 Uiso 1 1 calc R
H11B H 0.1617 0.4692 0.1209 0.074 Uiso 1 1 calc R
C12 C 0.17815(5) 0.6945(2) 0.17731(12) 0.0567(4) Uani 1 1 d .
H12A H 0.1920 0.6484 0.2327 0.068 Uiso 1 1 calc R
H12B H 0.1971 0.7204 0.1533 0.068 Uiso 1 1 calc R
C13 C 0.06077(5) 0.6775(2) 0.18187(10) 0.0527(4) Uani 1 1 d .
C14 C 0.02420(5) 0.6964(2) 0.12540(13) 0.0625(5) Uani 1 1 d .
H14 H 0.0051 0.6862 0.1475 0.075 Uiso 1 1 calc R
C15 C 0.00833(5) 0.7305(2) 0.03481(13) 0.0656(5) Uani 1 1 d .
C16 C -0.02695(7) 0.8166(3) 0.00153(18) 0.0950(8) Uani 1 1 d .
H16 H -0.0383 0.8567 0.0370 0.114 Uiso 1 1 calc R
C17 C -0.04516(10) 0.8427(4) -0.0841(3) 0.1318(15) Uani 1 1 d .
H17 H -0.0685 0.9015 -0.1055 0.158 Uiso 1 1 calc R
C18 C -0.02918(13) 0.7829(5) -0.1375(2) 0.1334(16) Uani 1 1 d .
H18 H -0.0416 0.8009 -0.1949 0.160 Uiso 1 1 calc R
C19 C 0.00537(10) 0.6961(4) -0.10576(15) 0.1056(10) Uani 1 1 d .
H19 H 0.0163 0.6551 -0.1419 0.127 Uiso 1 1 calc R
C20 C 0.02400(7) 0.6691(3) -0.02031(13) 0.0774(6) Uani 1 1 d .
H20 H 0.0472 0.6093 0.0004 0.093 Uiso 1 1 calc R
C21 C 0.06656(7) 0.6293(3) 0.27084(12) 0.0688(5) Uani 1 1 d .
H21A H 0.0415 0.5940 0.2705 0.083 Uiso 1 1 calc R
H21B H 0.0841 0.5356 0.2873 0.083 Uiso 1 1 calc R
C22 C 0.08274(6) 0.7608(3) 0.33665(11) 0.0645(5) Uani 1 1 d .
C23 C 0.11123(7) 0.7238(3) 0.41431(13) 0.0845(7) Uani 1 1 d .
H23 H 0.1207 0.6168 0.4255 0.101 Uiso 1 1 calc R
C24 C 0.12590(9) 0.8411(4) 0.47521(16) 0.1050(9) Uani 1 1 d .
H24 H 0.1449 0.8132 0.5273 0.126 Uiso 1 1 calc R
C25 C 0.11280(10) 0.9976(4) 0.45973(18) 0.1081(10) Uani 1 1 d .
H25 H 0.1230 1.0775 0.5010 0.130 Uiso 1 1 calc R
C26 C 0.08441(10) 1.0389(4) 0.38308(19) 0.1043(9) Uani 1 1 d .
H26 H 0.0755 1.1467 0.3724 0.125 Uiso 1 1 calc R
C27 C 0.06921(7) 0.9198(3) 0.32203(14) 0.0818(6) Uani 1 1 d .
H27 H 0.0497 0.9475 0.2706 0.098 Uiso 1 1 calc R
O1 O 0.20808(5) 1.02071(19) 0.16945(9) 0.0767(4) Uani 1 1 d .
O2 O 0.15472(4) 1.14295(15) 0.20120(8) 0.0724(4) Uani 1 1 d .
O3 O 0.13151(5) 0.46152(16) 0.23360(9) 0.0708(4) Uani 1 1 d .
H3A H 0.1398 0.3698 0.2298 0.106 Uiso 1 1 calc R
S1 S 0.182530(13) 1.01346(5) 0.21278(3) 0.05407(16) Uani 1 1 d .
N1 N 0.15693(4) 0.84533(16) 0.18318(8) 0.0474(3) Uani 1 1 d .

loop_
_atom_site_aniso_label
_atom_site_aniso_U_11
_atom_site_aniso_U_22
_atom_site_aniso_U_33
_atom_site_aniso_U_23
_atom_site_aniso_U_13
_atom_site_aniso_U_12
C1 0.0500(9) 0.0475(9) 0.0509(9) 0.0035(7) 0.0119(8) -0.0083(7)
C2 0.0669(12) 0.0821(14) 0.0579(11) -0.0113(10) 0.0104(10) 0.0131(10)
C3 0.0829(15) 0.1004(17) 0.0544(11) -0.0130(11) 0.0174(11) 0.0019(13)
C4 0.0587(11) 0.0840(14) 0.0563(11) 0.0132(10) 0.0074(9) -0.0209(10)
C5 0.0441(9) 0.1180(19) 0.0715(13) 0.0249(13) 0.0113(9) -0.0011(11)
C6 0.0477(9) 0.0960(15) 0.0651(11) 0.0126(11) 0.0223(9) -0.0020(10)
C7 0.0868(16) 0.135(2) 0.0574(13) 0.0183(13) -0.0011(12) -0.0273(16)
C8 0.0493(8) 0.0416(8) 0.0444(8) -0.0039(6) 0.0148(7) 0.0045(6)
C9 0.0485(8) 0.0431(8) 0.0413(8) -0.0019(6) 0.0119(7) 0.0018(6)
C10 0.0618(10) 0.0409(8) 0.0568(10) -0.0086(7) 0.0177(8) -0.0002(7)
C11 0.0676(11) 0.0497(10) 0.0686(11) -0.0133(8) 0.0280(9) 0.0083(8)
C12 0.0525(9) 0.0520(10) 0.0663(11) -0.0043(8) 0.0241(8) 0.0075(7)
C13 0.0557(9) 0.0519(9) 0.0503(9) -0.0021(7) 0.0202(8) -0.0022(7)
C14 0.0513(9) 0.0667(11) 0.0693(11) 0.0007(9) 0.0232(9) -0.0058(8)
C15 0.0512(10) 0.0598(11) 0.0686(11) 0.0031(9) 0.0049(9) -0.0159(8)
C16 0.0618(12) 0.0808(16) 0.1096(19) 0.0106(14) -0.0022(13) -0.0061(11)
C17 0.101(2) 0.085(2) 0.128(3) 0.027(2) -0.043(2) -0.0147(16)
C18 0.160(3) 0.094(2) 0.0757(18) 0.0216(17) -0.031(2) -0.049(2)
C19 0.132(2) 0.0979(19) 0.0597(13) -0.0040(13) 0.0072(15) -0.0501(18)
C20 0.0758(13) 0.0812(14) 0.0593(11) -0.0045(10) 0.0092(10) -0.0219(11)
C21 0.0779(12) 0.0739(13) 0.0605(11) 0.0058(9) 0.0334(10) 0.0000(10)
C22 0.0668(11) 0.0816(13) 0.0516(10) 0.0024(9) 0.0300(9) 0.0122(10)
C23 0.0877(15) 0.1064(18) 0.0552(11) 0.0052(11) 0.0231(11) 0.0270(14)
C24 0.0998(19) 0.143(3) 0.0585(13) -0.0133(15) 0.0157(13) 0.0236(18)
C25 0.120(2) 0.130(3) 0.0687(16) -0.0372(16) 0.0305(16) 0.0047(19)
C26 0.132(2) 0.0934(18) 0.0939(19) -0.0151(15) 0.0513(18) 0.0269(17)
C27 0.0934(15) 0.0896(16) 0.0596(12) -0.0017(11) 0.0269(11) 0.0255(13)
O1 0.0826(9) 0.0861(10) 0.0625(8) 0.0102(7) 0.0296(8) -0.0221(8)
O2 0.0843(9) 0.0411(7) 0.0677(8) 0.0052(6) 0.0036(7) 0.0050(6)
O3 0.0866(10) 0.0475(7) 0.0739(9) 0.0097(6) 0.0265(8) 0.0144(7)
S1 0.0606(3) 0.0444(2) 0.0486(2) 0.00630(16) 0.0120(2) -0.00536(17)
N1 0.0490(7) 0.0415(7) 0.0479(7) -0.0029(5) 0.0146(6) 0.0020(5)

loop_
_atom_type_symbol
_atom_type_description
_atom_type_scat_dispersion_real
_atom_type_scat_dispersion_imag
_atom_type_scat_source
C C 0.0181 0.0091 'International Tables Vol C Tables 4.2.6.8 and 6.1.1.4'
H H 0.0000 0.0000 'International Tables Vol C Tables 4.2.6.8 and 6.1.1.4'
O O 0.0492 0.0322 'International Tables Vol C Tables 4.2.6.8 and 6.1.1.4'
S S 0.3331 0.5567 'International Tables Vol C Tables 4.2.6.8 and 6.1.1.4'
N N 0.0311 0.0180 'International Tables Vol C Tables 4.2.6.8 and 6.1.1.4'

loop_
_geom_angle_atom_site_label_1
_geom_angle_atom_site_label_2
_geom_angle_atom_site_label_3
_geom_angle
C6 C1 C2 119.99(18)
C6 C1 S1 119.77(15)
C2 C1 S1 120.19(14)
C3 C2 C1 119.3(2)
C4 C3 C2 121.5(2)
C5 C4 C3 117.89(19)
C5 C4 C7 120.9(2)
C3 C4 C7 121.3(2)
C4 C5 C6 121.9(2)
C1 C6 C5 119.2(2)
N1 C8 C9 108.27(12)
C13 C9 C8 114.03(13)
C13 C9 C10 114.22(14)
C8 C9 C10 108.85(13)
O3 C10 C11 110.73(15)
O3 C10 C9 108.26(13)
C11 C10 C9 109.82(14)
C10 C11 C12 112.18(15)
N1 C12 C11 108.39(14)
C14 C13 C9 122.43(16)
C14 C13 C21 118.27(17)
C9 C13 C21 119.30(15)
C13 C14 C15 132.26(18)
C20 C15 C16 118.2(2)
C20 C15 C14 124.38(19)
C16 C15 C14 117.1(2)
C17 C16 C15 120.4(3)
C18 C17 C16 120.7(3)
C17 C18 C19 119.6(3)
C18 C19 C20 120.5(3)
C19 C20 C15 120.6(3)
C22 C21 C13 116.15(17)
C27 C22 C23 118.0(2)
C27 C22 C21 121.32(18)
C23 C22 C21 120.7(2)
C24 C23 C22 121.5(3)
C25 C24 C23 120.0(3)
C24 C25 C26 120.1(3)
C25 C26 C27 119.8(3)
C22 C27 C26 120.6(2)
O1 S1 O2 119.13(9)
O1 S1 N1 107.14(8)
O2 S1 N1 105.96(8)
O1 S1 C1 108.17(9)
O2 S1 C1 107.48(9)
N1 S1 C1 108.59(7)
C8 N1 C12 113.05(13)
C8 N1 S1 116.40(10)
C12 N1 S1 117.25(11)

loop_
_geom_bond_atom_site_label_1
_geom_bond_atom_site_label_2
_geom_bond_distance
C1 C6 1.378(3)
C1 C2 1.384(3)
C1 S1 1.7650(18)
C2 C3 1.381(3)
C3 C4 1.377(3)
C4 C5 1.376(3)
C4 C7 1.511(3)
C5 C6 1.378(3)
C8 N1 1.475(2)
C8 C9 1.531(2)
C9 C13 1.510(2)
C9 C10 1.536(2)
C10 O3 1.425(2)
C10 C11 1.517(3)
C11 C12 1.521(3)
C12 N1 1.482(2)
C13 C14 1.335(3)
C13 C21 1.522(3)
C14 C15 1.471(3)
C15 C20 1.389(3)
C15 C16 1.394(3)
C16 C17 1.385(5)
C17 C18 1.367(6)
C18 C19 1.375(5)
C19 C20 1.385(3)
C21 C22 1.506(3)
C22 C27 1.375(3)
C22 C23 1.381(3)
C23 C24 1.368(4)
C24 C25 1.351(4)
C25 C26 1.376(4)
C26 C27 1.382(4)
O1 S1 1.4199(16)
O2 S1 1.4318(14)
S1 N1 1.6290(13)
